data_4320868
loop_
_publ_author_name
'Bing Luo'
'Victor G. Young'
'Wayne L. Gladfelter'

_publ_section_title
;
 Syntheses and Structures of Quinuclidine-Stabilized Amido- and
 Azidogallanes
;
_journal_name_full 'Inorganic Chemistry'
_journal_page_first 1705
_journal_page_last 1709
_journal_paper_doi 10.1021/ic9910110
_journal_volume 39
_journal_year 2000
_chemical_compound_source 'B. Luo / Prof. W. Gladfelter'
_chemical_formula_sum 'C19 H50 Ga N3 Si4'
_chemical_formula_weight 502.70
_chemical_name_common 98301a
_chemical_name_systematic
;
 ?
;
_space_group_IT_number 2
_symmetry_cell_setting triclinic
_symmetry_space_group_name_Hall '-P 1'
_symmetry_space_group_name_H-M 'P -1'
_atom_sites_solution_hydrogens geom
_atom_sites_solution_primary direct
_atom_sites_solution_secondary difmap
_audit_creation_method SHELXL
_cell_angle_alpha 79.681(1)
_cell_angle_beta 85.018(1)
_cell_angle_gamma 87.772(1)
_cell_formula_units_Z 2
_cell_length_a 10.9550(2)
_cell_length_b 11.3715(1)
_cell_length_c 11.9400(2)
_cell_measurement_temperature 173(2)
_cell_volume 1457.42(4)
_computing_structure_refinement 'SHELXL-93 (Sheldrick, 1993)'
_computing_structure_solution 'SHELXS-86 (Sheldrick, 1990)'
_diffrn_ambient_temperature 173(2)
_diffrn_radiation_monochromator graphite
_diffrn_radiation_source 'fine-focus sealed tube'
_diffrn_radiation_type MoK\a
_diffrn_radiation_wavelength 0.71073
_diffrn_reflns_av_R_equivalents 0.0159
_diffrn_reflns_av_sigmaI/netI 0.0264
_diffrn_reflns_limit_h_max 13
_diffrn_reflns_limit_h_min -12
_diffrn_reflns_limit_k_max 13
_diffrn_reflns_limit_k_min -13
_diffrn_reflns_limit_l_max 14
_diffrn_reflns_limit_l_min 0
_diffrn_reflns_number 9568
_diffrn_reflns_theta_max 25.02
_diffrn_reflns_theta_min 1.74
_exptl_absorpt_coefficient_mu 1.118
_exptl_absorpt_correction_T_max 1.000
_exptl_absorpt_correction_T_min 0.901
_exptl_absorpt_correction_type 'SADABS (Sheldrick, 1996)'
_exptl_crystal_colour Colorless
_exptl_crystal_density_diffrn 1.146
_exptl_crystal_description Plate
_exptl_crystal_F_000 544
_exptl_crystal_size_max 0.40
_exptl_crystal_size_mid 0.15
_exptl_crystal_size_min 0.10
_refine_diff_density_max 0.318
_refine_diff_density_min -0.161
_refine_diff_density_rms 0.045
_refine_ls_extinction_method none
_refine_ls_goodness_of_fit_all 1.050
_refine_ls_goodness_of_fit_obs 1.081
_refine_ls_matrix_type full
_refine_ls_number_parameters 260
_refine_ls_number_reflns 5033
_refine_ls_number_restraints 0
_refine_ls_restrained_S_all 1.050
_refine_ls_restrained_S_obs 1.081
_refine_ls_R_factor_all 0.0264
_refine_ls_R_factor_obs 0.0235
_refine_ls_shift/esd_max -0.001
_refine_ls_shift/esd_mean 0.000
_refine_ls_structure_factor_coef Fsqd
_refine_ls_weighting_details 'w=1/[\s^2^(Fo^2^)+(0.0380P)^2^+0.2280P] where P=(Fo^2^+2Fc^2^)/3'
_refine_ls_weighting_scheme calc
_refine_ls_wR_factor_all 0.0651
_refine_ls_wR_factor_obs 0.0639
_reflns_number_observed 4596
_reflns_number_total 5033
_reflns_observed_criterion >2sigma(I)
_cod_data_source_file ic9910110_1.cif
_cod_data_source_block 98301a_Compound1:HGa[N(TMS)2]2(quin)
_cod_depositor_comments
;
The following automatic conversions were performed:

'_symmetry_cell_setting' value 'Triclinic' changed to 'triclinic'
according to the built-in table from CIF Core dictionary named
'cif_core.dic' version 2.4.1 from 2010-06-29.

Automatic conversion script
Id: cif_fix_values 1646 2011-03-28 12:23:43Z adriana 

The following automatic conversions were performed:

'_refine_ls_weighting_scheme' value 'calc
w=1/[\s^2^(Fo^2^)+(0.0380P)^2^+0.2280P] where P=(Fo^2^+2Fc^2^)/3' was
changed to 'calc'. New tag '_refine_ls_weighting_details' was
created. The value of the new tag was set to
'w=1/[\s^2^(Fo^2^)+(0.0380P)^2^+0.2280P] where P=(Fo^2^+2Fc^2^)/3'.

Automatic conversion script
Id: cif_fix_values 3143 2015-03-26 13:38:13Z robertas 
;
_cod_database_code 4320868

loop_
_symmetry_equiv_pos_as_xyz
'x, y, z'
'-x, -y, -z'

loop_
_atom_site_aniso_label
_atom_site_aniso_U_11
_atom_site_aniso_U_22
_atom_site_aniso_U_33
_atom_site_aniso_U_23
_atom_site_aniso_U_13
_atom_site_aniso_U_12
Ga1 0.02161(11) 0.01984(10) 0.02070(10) -0.00645(7) -0.00095(7) -0.00205(7)
N1 0.0230(7) 0.0230(7) 0.0286(7) -0.0117(6) -0.0022(6) -0.0005(6)
C1 0.0239(9) 0.0275(9) 0.0382(10) -0.0189(8) -0.0011(7) -0.0008(7)
C2 0.0246(11) 0.075(2) 0.098(2) -0.064(2) 0.0095(11) -0.0090(11)
C3 0.0278(10) 0.0244(9) 0.0387(10) -0.0098(8) -0.0014(8) -0.0036(7)
C4 0.0317(11) 0.0419(12) 0.0624(14) -0.0060(10) 0.0044(10) -0.0083(9)
C5 0.0294(10) 0.0338(10) 0.0348(10) -0.0135(8) -0.0094(8) 0.0006(8)
C6 0.0300(11) 0.0584(14) 0.0625(14) -0.0088(11) -0.0166(10) -0.0062(10)
C7 0.0203(9) 0.0423(11) 0.0565(13) -0.0243(10) -0.0020(8) -0.0047(8)
N2 0.0244(7) 0.0245(7) 0.0224(7) -0.0080(6) -0.0009(6) -0.0051(6)
Si1 0.0284(3) 0.0280(3) 0.0326(3) -0.0075(2) -0.0016(2) -0.0095(2)
C8 0.0499(14) 0.0590(14) 0.0431(12) -0.0074(10) 0.0120(10) -0.0288(11)
C9 0.0399(13) 0.0553(14) 0.0616(15) -0.0126(11) -0.0122(11) -0.0182(11)
C10 0.0534(14) 0.0280(10) 0.076(2) -0.0085(10) -0.0087(12) -0.0050(10)
Si2 0.0374(3) 0.0330(3) 0.0210(2) -0.0079(2) -0.0030(2) -0.0064(2)
C11 0.0509(14) 0.0602(14) 0.0460(13) 0.0065(11) -0.0208(11) -0.0079(11)
C12 0.0449(12) 0.0428(11) 0.0236(9) -0.0024(8) 0.0003(8) -0.0062(9)
C13 0.095(2) 0.0565(15) 0.0347(12) -0.0238(11) 0.0076(12) -0.0182(14)
N3 0.0241(7) 0.0236(7) 0.0219(7) -0.0081(6) -0.0009(6) -0.0002(6)
Si3 0.0225(2) 0.0243(2) 0.0279(2) -0.0079(2) -0.0016(2) 0.0008(2)
C14 0.0408(12) 0.0302(10) 0.0457(11) -0.0148(9) -0.0017(9) 0.0050(8)
C15 0.0452(12) 0.0355(11) 0.0382(11) 0.0003(8) 0.0026(9) 0.0075(9)
C16 0.0296(11) 0.0461(12) 0.0527(13) -0.0147(10) -0.0092(9) 0.0005(9)
Si4 0.0357(3) 0.0302(3) 0.0207(2) -0.0083(2) -0.0001(2) -0.0001(2)
C17 0.069(2) 0.0414(12) 0.0222(9) -0.0025(8) -0.0040(9) 0.0094(10)
C18 0.0507(14) 0.0534(13) 0.0364(11) -0.0077(10) 0.0138(10) -0.0034(11)
C19 0.0629(15) 0.0529(13) 0.0303(10) -0.0161(9) -0.0118(10) -0.0074(11)

loop_
_atom_site_label
_atom_site_type_symbol
_atom_site_fract_x
_atom_site_fract_y
_atom_site_fract_z
_atom_site_U_iso_or_equiv
_atom_site_thermal_displace_type
_atom_site_occupancy
_atom_site_calc_flag
_atom_site_refinement_flags
_atom_site_disorder_group
Ga1 Ga 0.13334(2) 0.799645(15) 0.692240(14) 0.02037(7) Uani 1 d . .
H1 H 0.1051(18) 0.9185(17) 0.6219(16) 0.036(5) Uiso 1 d . .
N1 N -0.05251(13) 0.75943(12) 0.73670(12) 0.0240(3) Uani 1 d . .
C1 C -0.1032(2) 0.8442(2) 0.8134(2) 0.0283(4) Uani 1 d . .
H1A H -0.0899(2) 0.9275(2) 0.7738(2) 0.034 Uiso 1 calc R .
H1B H -0.0586(2) 0.8312(2) 0.8834(2) 0.034 Uiso 1 calc R .
C2 C -0.2403(2) 0.8264(2) 0.8463(3) 0.0605(7) Uani 1 d . .
H2A H -0.2542(2) 0.7973(2) 0.9296(3) 0.073 Uiso 1 calc R .
H2B H -0.2855(2) 0.9035(2) 0.8275(3) 0.073 Uiso 1 calc R .
C3 C -0.0811(2) 0.6336(2) 0.7912(2) 0.0298(4) Uani 1 d . .
H3A H -0.0412(2) 0.6132(2) 0.8638(2) 0.036 Uiso 1 calc R .
H3B H -0.0473(2) 0.5786(2) 0.7402(2) 0.036 Uiso 1 calc R .
C4 C -0.2204(2) 0.6166(2) 0.8155(2) 0.0460(5) Uani 1 d . .
H4A H -0.2473(2) 0.5575(2) 0.7716(2) 0.055 Uiso 1 calc R .
H4B H -0.2401(2) 0.5858(2) 0.8977(2) 0.055 Uiso 1 calc R .
C5 C -0.1174(2) 0.7869(2) 0.6287(2) 0.0314(4) Uani 1 d . .
H5A H -0.0888(2) 0.7296(2) 0.5781(2) 0.038 Uiso 1 calc R .
H5B H -0.0968(2) 0.8683(2) 0.5881(2) 0.038 Uiso 1 calc R .
C6 C -0.2569(2) 0.7788(2) 0.6545(2) 0.0496(6) Uani 1 d . .
H6A H -0.2960(2) 0.8584(2) 0.6313(2) 0.060 Uiso 1 calc R .
H6B H -0.2894(2) 0.7227(2) 0.6105(2) 0.060 Uiso 1 calc R .
C7 C -0.2870(2) 0.7354(2) 0.7813(2) 0.0377(5) Uani 1 d . .
H7A H -0.3774(2) 0.7262(2) 0.7986(2) 0.045 Uiso 1 calc R .
N2 N 0.21786(13) 0.82891(12) 0.81961(11) 0.0232(3) Uani 1 d . .
Si1 Si 0.30107(5) 0.95909(4) 0.77008(4) 0.02922(12) Uani 1 d . .
C8 C 0.3779(2) 0.9595(2) 0.6234(2) 0.0510(6) Uani 1 d . .
H8A H 0.4253(12) 0.8848(7) 0.6224(4) 0.077 Uiso 1 calc R .
H8B H 0.4329(12) 1.0274(9) 0.6029(6) 0.077 Uiso 1 calc R .
H8C H 0.3157(2) 0.9667(15) 0.5682(3) 0.077 Uiso 1 calc R .
C9 C 0.4335(2) 0.9758(2) 0.8558(2) 0.0510(6) Uani 1 d . .
H9A H 0.4894(8) 0.9063(7) 0.8563(12) 0.077 Uiso 1 calc R .
H9B H 0.4027(2) 0.9811(15) 0.9344(4) 0.077 Uiso 1 calc R .
H9C H 0.4773(9) 1.0487(8) 0.8215(8) 0.077 Uiso 1 calc R .
C10 C 0.2020(2) 1.0977(2) 0.7676(2) 0.0522(6) Uani 1 d . .
H10A H 0.1673(12) 1.1021(8) 0.8452(3) 0.078 Uiso 1 calc R .
H10B H 0.1355(9) 1.0954(7) 0.7183(11) 0.078 Uiso 1 calc R .
H10C H 0.2515(4) 1.1682(2) 0.7380(13) 0.078 Uiso 1 calc R .
Si2 Si 0.21178(5) 0.77372(5) 0.96449(4) 0.02990(12) Uani 1 d . .
C11 C 0.3577(2) 0.6923(2) 1.0084(2) 0.0531(6) Uani 1 d . .
H11A H 0.3719(8) 0.6239(9) 0.9691(11) 0.080 Uiso 1 calc R .
H11B H 0.3506(6) 0.6641(13) 1.0912(3) 0.080 Uiso 1 calc R .
H11C H 0.4265(3) 0.7467(5) 0.9880(13) 0.080 Uiso 1 calc R .
C12 C 0.0870(2) 0.6667(2) 1.0278(2) 0.0375(4) Uani 1 d . .
H12A H 0.0069(2) 0.7063(4) 1.0163(11) 0.056 Uiso 1 calc R .
H12B H 0.0951(8) 0.6414(10) 1.1097(3) 0.056 Uiso 1 calc R .
H12C H 0.0940(8) 0.5965(6) 0.9902(8) 0.056 Uiso 1 calc R .
C13 C 0.1791(3) 0.8967(2) 1.0506(2) 0.0604(7) Uani 1 d . .
H13A H 0.0977(7) 0.9322(11) 1.0365(12) 0.091 Uiso 1 calc R .
H13B H 0.2411(10) 0.9582(9) 1.0279(12) 0.091 Uiso 1 calc R .
H13C H 0.1816(18) 0.8636(4) 1.1320(2) 0.091 Uiso 1 calc R .
N3 N 0.19689(13) 0.68023(12) 0.60701(11) 0.0227(3) Uani 1 d . .
Si3 Si 0.28322(4) 0.55804(4) 0.66892(4) 0.02457(11) Uani 1 d . .
C14 C 0.2966(2) 0.4337(2) 0.5832(2) 0.0382(4) Uani 1 d . .
H14A H 0.2151(2) 0.4031(9) 0.5790(10) 0.057 Uiso 1 calc R .
H14B H 0.3491(11) 0.3691(6) 0.6201(7) 0.057 Uiso 1 calc R .
H14C H 0.3327(12) 0.4642(4) 0.5059(4) 0.057 Uiso 1 calc R .
C15 C 0.2151(2) 0.4844(2) 0.8116(2) 0.0410(5) Uani 1 d . .
H15A H 0.1343(6) 0.4542(12) 0.8037(3) 0.062 Uiso 1 calc R .
H15B H 0.2065(12) 0.5425(4) 0.8635(4) 0.062 Uiso 1 calc R .
H15C H 0.2687(7) 0.4177(8) 0.8428(6) 0.062 Uiso 1 calc R .
C16 C 0.4411(2) 0.6021(2) 0.6902(2) 0.0417(5) Uani 1 d . .
H16A H 0.4827(5) 0.6364(12) 0.6162(2) 0.063 Uiso 1 calc R .
H16B H 0.4874(5) 0.5315(3) 0.7249(12) 0.063 Uiso 1 calc R .
H16C H 0.4358(2) 0.6616(10) 0.7406(10) 0.063 Uiso 1 calc R .
Si4 Si 0.20318(5) 0.71462(4) 0.45883(4) 0.02855(12) Uani 1 d . .
C17 C 0.1441(2) 0.8683(2) 0.4004(2) 0.0447(5) Uani 1 d . .
H17A H 0.0587(5) 0.8776(5) 0.4300(10) 0.067 Uiso 1 calc R .
H17B H 0.1488(13) 0.8797(5) 0.3169(2) 0.067 Uiso 1 calc R .
H17C H 0.1939(9) 0.9280(2) 0.4239(11) 0.067 Uiso 1 calc R .
C18 C 0.3644(2) 0.7112(2) 0.3908(2) 0.0479(5) Uani 1 d . .
H18A H 0.4135(4) 0.7686(10) 0.4186(10) 0.072 Uiso 1 calc R .
H18B H 0.3634(2) 0.7326(14) 0.3076(2) 0.072 Uiso 1 calc R .
H18C H 0.4003(5) 0.6307(4) 0.4107(11) 0.072 Uiso 1 calc R .
C19 C 0.1091(2) 0.6112(2) 0.3964(2) 0.0470(5) Uani 1 d . .
H19A H 0.0228(3) 0.6188(11) 0.4242(11) 0.070 Uiso 1 calc R .
H19B H 0.1381(10) 0.5285(2) 0.4197(11) 0.070 Uiso 1 calc R .
H19C H 0.1173(12) 0.6323(9) 0.3129(2) 0.070 Uiso 1 calc R .

loop_
_atom_type_symbol
_atom_type_description
_atom_type_scat_dispersion_real
_atom_type_scat_dispersion_imag
_atom_type_scat_source
C C 0.0033 0.0016 'International Tables Vol C Tables 4.2.6.8 and 6.1.1.4'
H H 0.0000 0.0000 'International Tables Vol C Tables 4.2.6.8 and 6.1.1.4'
N N 0.0061 0.0033 'International Tables Vol C Tables 4.2.6.8 and 6.1.1.4'
Si Si 0.0817 0.0704 'International Tables Vol C Tables 4.2.6.8 and 6.1.1.4'
Ga Ga 0.2307 1.6083 'International Tables Vol C Tables 4.2.6.8 and 6.1.1.4'

loop_
_geom_angle_atom_site_label_1
_geom_angle_atom_site_label_2
_geom_angle_atom_site_label_3
_geom_angle
_geom_angle_site_symmetry_1
_geom_angle_site_symmetry_3
_geom_angle_publ_flag
N3 Ga1 N2 119.41(6) . . ?
N3 Ga1 N1 105.48(5) . . ?
N2 Ga1 N1 113.04(6) . . ?
N3 Ga1 H1 115.0(7) . . ?
N2 Ga1 H1 107.3(7) . . ?
N1 Ga1 H1 93.7(8) . . ?
C3 N1 C1 110.00(13) . . ?
C3 N1 C5 107.23(13) . . ?
C1 N1 C5 107.62(13) . . ?
C3 N1 Ga1 117.16(10) . . ?
C1 N1 Ga1 107.22(10) . . ?
C5 N1 Ga1 107.23(11) . . ?
N1 C1 C2 111.46(13) . . ?
N1 C1 H1A 109.33(9) . . ?
C2 C1 H1A 109.33(13) . . ?
N1 C1 H1B 109.33(9) . . ?
C2 C1 H1B 109.33(13) . . ?
H1A C1 H1B 108.0 . . ?
C7 C2 C1 109.4(2) . . ?
C7 C2 H2A 109.80(14) . . ?
C1 C2 H2A 109.79(13) . . ?
C7 C2 H2B 109.80(13) . . ?
C1 C2 H2B 109.79(13) . . ?
H2A C2 H2B 108.2 . . ?
N1 C3 C4 111.37(15) . . ?
N1 C3 H3A 109.35(9) . . ?
C4 C3 H3A 109.35(11) . . ?
N1 C3 H3B 109.35(9) . . ?
C4 C3 H3B 109.35(11) . . ?
H3A C3 H3B 108.0 . . ?
C7 C4 C3 109.5(2) . . ?
C7 C4 H4A 109.78(11) . . ?
C3 C4 H4A 109.78(11) . . ?
C7 C4 H4B 109.78(12) . . ?
C3 C4 H4B 109.78(11) . . ?
H4A C4 H4B 108.2 . . ?
N1 C5 C6 111.2(2) . . ?
N1 C5 H5A 109.40(9) . . ?
C6 C5 H5A 109.40(11) . . ?
N1 C5 H5B 109.40(9) . . ?
C6 C5 H5B 109.40(11) . . ?
H5A C5 H5B 108.0 . . ?
C7 C6 C5 109.7(2) . . ?
C7 C6 H6A 109.73(12) . . ?
C5 C6 H6A 109.73(11) . . ?
C7 C6 H6B 109.73(11) . . ?
C5 C6 H6B 109.73(11) . . ?
H6A C6 H6B 108.2 . . ?
C4 C7 C6 108.5(2) . . ?
C4 C7 C2 108.9(2) . . ?
C6 C7 C2 108.4(2) . . ?
C4 C7 H7A 110.37(11) . . ?
C6 C7 H7A 110.37(10) . . ?
C2 C7 H7A 110.37(11) . . ?
Si2 N2 Si1 116.98(7) . . ?
Si2 N2 Ga1 135.97(8) . . ?
Si1 N2 Ga1 106.19(7) . . ?
N2 Si1 C8 111.65(8) . . ?
N2 Si1 C10 112.06(9) . . ?
C8 Si1 C10 108.79(12) . . ?
N2 Si1 C9 114.11(9) . . ?
C8 Si1 C9 102.60(11) . . ?
C10 Si1 C9 107.07(11) . . ?
Si1 C8 H8A 109.47(8) . . ?
Si1 C8 H8B 109.47(7) . . ?
H8A C8 H8B 109.5 . . ?
Si1 C8 H8C 109.47(8) . . ?
H8A C8 H8C 109.5 . . ?
H8B C8 H8C 109.5 . . ?
Si1 C9 H9A 109.47(8) . . ?
Si1 C9 H9B 109.47(8) . . ?
H9A C9 H9B 109.5 . . ?
Si1 C9 H9C 109.47(8) . . ?
H9A C9 H9C 109.5 . . ?
H9B C9 H9C 109.5 . . ?
Si1 C10 H10A 109.47(8) . . ?
Si1 C10 H10B 109.47(7) . . ?
H10A C10 H10B 109.5 . . ?
Si1 C10 H10C 109.47(7) . . ?
H10A C10 H10C 109.5 . . ?
H10B C10 H10C 109.5 . . ?
N2 Si2 C11 112.35(9) . . ?
N2 Si2 C12 118.00(8) . . ?
C11 Si2 C12 104.48(10) . . ?
N2 Si2 C13 111.38(9) . . ?
C11 Si2 C13 108.74(12) . . ?
C12 Si2 C13 100.96(10) . . ?
Si2 C11 H11A 109.47(8) . . ?
Si2 C11 H11B 109.47(8) . . ?
H11A C11 H11B 109.5 . . ?
Si2 C11 H11C 109.47(8) . . ?
H11A C11 H11C 109.5 . . ?
H11B C11 H11C 109.5 . . ?
Si2 C12 H12A 109.47(7) . . ?
Si2 C12 H12B 109.47(6) . . ?
H12A C12 H12B 109.5 . . ?
Si2 C12 H12C 109.47(6) . . ?
H12A C12 H12C 109.5 . . ?
H12B C12 H12C 109.5 . . ?
Si2 C13 H13A 109.47(9) . . ?
Si2 C13 H13B 109.47(8) . . ?
H13A C13 H13B 109.5 . . ?
Si2 C13 H13C 109.47(8) . . ?
H13A C13 H13C 109.5 . . ?
H13B C13 H13C 109.5 . . ?
Si3 N3 Si4 118.12(8) . . ?
Si3 N3 Ga1 121.53(7) . . ?
Si4 N3 Ga1 118.17(7) . . ?
N3 Si3 C15 113.33(8) . . ?
N3 Si3 C16 111.41(8) . . ?
C15 Si3 C16 106.57(10) . . ?
N3 Si3 C14 113.01(8) . . ?
C15 Si3 C14 103.56(9) . . ?
C16 Si3 C14 108.44(9) . . ?
Si3 C14 H14A 109.47(7) . . ?
Si3 C14 H14B 109.47(6) . . ?
H14A C14 H14B 109.5 . . ?
Si3 C14 H14C 109.47(7) . . ?
H14A C14 H14C 109.5 . . ?
H14B C14 H14C 109.5 . . ?
Si3 C15 H15A 109.47(7) . . ?
Si3 C15 H15B 109.47(7) . . ?
H15A C15 H15B 109.5 . . ?
Si3 C15 H15C 109.47(6) . . ?
H15A C15 H15C 109.5 . . ?
H15B C15 H15C 109.5 . . ?
Si3 C16 H16A 109.47(7) . . ?
Si3 C16 H16B 109.47(7) . . ?
H16A C16 H16B 109.5 . . ?
Si3 C16 H16C 109.47(6) . . ?
H16A C16 H16C 109.5 . . ?
H16B C16 H16C 109.5 . . ?
N3 Si4 C17 114.67(8) . . ?
N3 Si4 C18 112.49(9) . . ?
C17 Si4 C18 103.68(11) . . ?
N3 Si4 C19 112.32(8) . . ?
C17 Si4 C19 104.64(10) . . ?
C18 Si4 C19 108.34(10) . . ?
Si4 C17 H17A 109.47(8) . . ?
Si4 C17 H17B 109.47(6) . . ?
H17A C17 H17B 109.5 . . ?
Si4 C17 H17C 109.47(7) . . ?
H17A C17 H17C 109.5 . . ?
H17B C17 H17C 109.5 . . ?
Si4 C18 H18A 109.47(7) . . ?
Si4 C18 H18B 109.47(7) . . ?
H18A C18 H18B 109.5 . . ?
Si4 C18 H18C 109.47(7) . . ?
H18A C18 H18C 109.5 . . ?
H18B C18 H18C 109.5 . . ?
Si4 C19 H19A 109.47(8) . . ?
Si4 C19 H19B 109.47(7) . . ?
H19A C19 H19B 109.5 . . ?
Si4 C19 H19C 109.47(7) . . ?
H19A C19 H19C 109.5 . . ?
H19B C19 H19C 109.5 . . ?

loop_
_geom_bond_atom_site_label_1
_geom_bond_atom_site_label_2
_geom_bond_distance
_geom_bond_site_symmetry_2
_geom_bond_publ_flag
Ga1 N3 1.9138(13) . ?
Ga1 N2 1.9315(13) . ?
Ga1 N1 2.1057(14) . ?
Ga1 H1 1.49(2) . ?
N1 C3 1.495(2) . ?
N1 C1 1.504(2) . ?
N1 C5 1.505(2) . ?
C1 C2 1.531(3) . ?
C1 H1A 0.99 . ?
C1 H1B 0.99 . ?
C2 C7 1.527(3) . ?
C2 H2A 0.99 . ?
C2 H2B 0.99 . ?
C3 C4 1.541(3) . ?
C3 H3A 0.99 . ?
C3 H3B 0.99 . ?
C4 C7 1.518(3) . ?
C4 H4A 0.99 . ?
C4 H4B 0.99 . ?
C5 C6 1.536(3) . ?
C5 H5A 0.99 . ?
C5 H5B 0.99 . ?
C6 C7 1.517(3) . ?
C6 H6A 0.99 . ?
C6 H6B 0.99 . ?
C7 H7A 1.00 . ?
N2 Si2 1.7277(14) . ?
N2 Si1 1.7521(14) . ?
Si1 C8 1.876(2) . ?
Si1 C10 1.876(2) . ?
Si1 C9 1.881(2) . ?
C8 H8A 0.98 . ?
C8 H8B 0.98 . ?
C8 H8C 0.98 . ?
C9 H9A 0.98 . ?
C9 H9B 0.98 . ?
C9 H9C 0.98 . ?
C10 H10A 0.98 . ?
C10 H10B 0.98 . ?
C10 H10C 0.98 . ?
Si2 C11 1.883(2) . ?
Si2 C12 1.882(2) . ?
Si2 C13 1.885(2) . ?
C11 H11A 0.98 . ?
C11 H11B 0.98 . ?
C11 H11C 0.98 . ?
C12 H12A 0.98 . ?
C12 H12B 0.98 . ?
C12 H12C 0.98 . ?
C13 H13A 0.98 . ?
C13 H13B 0.98 . ?
C13 H13C 0.98 . ?
N3 Si3 1.7387(14) . ?
N3 Si4 1.7381(14) . ?
Si3 C15 1.865(2) . ?
Si3 C16 1.870(2) . ?
Si3 C14 1.883(2) . ?
C14 H14A 0.98 . ?
C14 H14B 0.98 . ?
C14 H14C 0.98 . ?
C15 H15A 0.98 . ?
C15 H15B 0.98 . ?
C15 H15C 0.98 . ?
C16 H16A 0.98 . ?
C16 H16B 0.98 . ?
C16 H16C 0.98 . ?
Si4 C17 1.874(2) . ?
Si4 C18 1.881(2) . ?
Si4 C19 1.883(2) . ?
C17 H17A 0.98 . ?
C17 H17B 0.98 . ?
C17 H17C 0.98 . ?
C18 H18A 0.98 . ?
C18 H18B 0.98 . ?
C18 H18C 0.98 . ?
C19 H19A 0.98 . ?
C19 H19B 0.98 . ?
C19 H19C 0.98 . ?

loop_
_geom_torsion_atom_site_label_1
_geom_torsion_atom_site_label_2
_geom_torsion_atom_site_label_3
_geom_torsion_atom_site_label_4
_geom_torsion
_geom_torsion_site_symmetry_1
_geom_torsion_site_symmetry_2
_geom_torsion_site_symmetry_3
_geom_torsion_site_symmetry_4
_geom_torsion_publ_flag
N3 Ga1 N1 C3 50.58(12) . . . . ?
N2 Ga1 N1 C3 -81.61(12) . . . . ?
N3 Ga1 N1 C1 174.73(11) . . . . ?
N2 Ga1 N1 C1 42.55(12) . . . . ?
N3 Ga1 N1 C5 -69.93(11) . . . . ?
N2 Ga1 N1 C5 157.88(10) . . . . ?
C3 N1 C1 C2 -54.3(2) . . . . ?
C5 N1 C1 C2 62.2(2) . . . . ?
Ga1 N1 C1 C2 177.3(2) . . . . ?
N1 C1 C2 C7 -5.6(3) . . . . ?
C1 N1 C3 C4 59.1(2) . . . . ?
C5 N1 C3 C4 -57.7(2) . . . . ?
Ga1 N1 C3 C4 -178.20(12) . . . . ?
N1 C3 C4 C7 -2.7(2) . . . . ?
C3 N1 C5 C6 62.1(2) . . . . ?
C1 N1 C5 C6 -56.2(2) . . . . ?
Ga1 N1 C5 C6 -171.30(13) . . . . ?
N1 C5 C6 C7 -4.6(2) . . . . ?
C3 C4 C7 C6 60.6(2) . . . . ?
C3 C4 C7 C2 -57.1(2) . . . . ?
C5 C6 C7 C4 -56.4(2) . . . . ?
C5 C6 C7 C2 61.7(2) . . . . ?
C1 C2 C7 C4 61.9(3) . . . . ?
C1 C2 C7 C6 -55.9(3) . . . . ?
N3 Ga1 N2 Si2 -89.90(12) . . . . ?
N1 Ga1 N2 Si2 35.04(13) . . . . ?
N3 Ga1 N2 Si1 101.62(8) . . . . ?
N1 Ga1 N2 Si1 -133.44(7) . . . . ?
Si2 N2 Si1 C8 146.28(11) . . . . ?
Ga1 N2 Si1 C8 -42.68(11) . . . . ?
Si2 N2 Si1 C10 -91.39(12) . . . . ?
Ga1 N2 Si1 C10 79.65(11) . . . . ?
Si2 N2 Si1 C9 30.51(13) . . . . ?
Ga1 N2 Si1 C9 -158.45(10) . . . . ?
Si1 N2 Si2 C11 -77.21(12) . . . . ?
Ga1 N2 Si2 C11 115.22(13) . . . . ?
Si1 N2 Si2 C12 161.13(9) . . . . ?
Ga1 N2 Si2 C12 -6.4(2) . . . . ?
Si1 N2 Si2 C13 45.06(14) . . . . ?
Ga1 N2 Si2 C13 -122.51(14) . . . . ?
N2 Ga1 N3 Si3 27.49(11) . . . . ?
N1 Ga1 N3 Si3 -100.99(9) . . . . ?
N2 Ga1 N3 Si4 -135.39(8) . . . . ?
N1 Ga1 N3 Si4 96.12(9) . . . . ?
Si4 N3 Si3 C15 -150.84(10) . . . . ?
Ga1 N3 Si3 C15 46.26(12) . . . . ?
Si4 N3 Si3 C16 88.98(11) . . . . ?
Ga1 N3 Si3 C16 -73.92(11) . . . . ?
Si4 N3 Si3 C14 -33.41(12) . . . . ?
Ga1 N3 Si3 C14 163.69(9) . . . . ?
Si3 N3 Si4 C17 -163.90(10) . . . . ?
Ga1 N3 Si4 C17 -0.42(13) . . . . ?
Si3 N3 Si4 C18 -45.75(12) . . . . ?
Ga1 N3 Si4 C18 117.73(10) . . . . ?
Si3 N3 Si4 C19 76.81(12) . . . . ?
Ga1 N3 Si4 C19 -119.71(10) . . . . ?
